data_7711045
loop_
_publ_author_name
'Ouadoudi, Omar'
'Kaehler, Tanja'
'\,Cevik, Enes G\"orkem'
'Bolte, Michael'
'St\"oger, Berthold'
'Virovets, Alexander'
'Lerner, Hans-Wolfram'
'Wagner, Matthias'

_publ_section_title
;
 Late-stage derivatization of a (B,O)2-doped perylene
;
_journal_name_full 'Dalton Transactions'
_journal_paper_doi 10.1039/D2DT02364D
_journal_year 2022
_chemical_formula_moiety 'C24 H18 B2 O2'
_chemical_formula_sum 'C24 H18 B2 O2'
_chemical_formula_weight 360.00
_space_group_crystal_system monoclinic
_space_group_IT_number 13
_space_group_name_Hall '-P 2yac'
_space_group_name_H-M_alt 'P 1 2/n 1'
_atom_sites_solution_hydrogens geom
_audit_creation_method SHELXL-2018/3
_audit_update_record
;
2022-08-11 deposited with the CCDC.	2022-08-15 downloaded from the CCDC.
;
_cell_angle_alpha 90
_cell_angle_beta 102.228(13)
_cell_angle_gamma 90
_cell_formula_units_Z 2
_cell_length_a 10.1295(16)
_cell_length_b 4.8835(8)
_cell_length_c 18.636(3)
_cell_measurement_reflns_used 1495
_cell_measurement_temperature 173(2)
_cell_measurement_theta_max 25.89
_cell_measurement_theta_min 3.55
_cell_volume 901.0(3)
_computing_cell_refinement 'X-Area (Stoe & Cie, 2001)'
_computing_data_collection 'X-Area (Stoe & Cie, 2001)'
_computing_data_reduction 'X-Area (Stoe & Cie, 2001)'
_computing_molecular_graphics 'XP in SHELXTL-Plus (Sheldrick, 2008)'
_computing_structure_refinement 'SHELXL (Sheldrick, 2008)'
_computing_structure_solution 'SHELXS (Sheldrick, 2008)'
_diffrn_ambient_temperature 173(2)
_diffrn_detector_area_resol_mean 6.67
_diffrn_measured_fraction_theta_full 0.996
_diffrn_measured_fraction_theta_max 0.996
_diffrn_measurement_device_type 'STOE IPDS II two-circle-diffractometer'
_diffrn_measurement_method \w
_diffrn_radiation_monochromator mirror
_diffrn_radiation_type MoK\a
_diffrn_radiation_wavelength 0.71073
_diffrn_reflns_av_R_equivalents 0.0936
_diffrn_reflns_av_unetI/netI 0.1556
_diffrn_reflns_Laue_measured_fraction_full 0.996
_diffrn_reflns_Laue_measured_fraction_max 0.996
_diffrn_reflns_limit_h_max 10
_diffrn_reflns_limit_h_min -10
_diffrn_reflns_limit_k_max 5
_diffrn_reflns_limit_k_min -5
_diffrn_reflns_limit_l_max 19
_diffrn_reflns_limit_l_min -19
_diffrn_reflns_number 2899
_diffrn_reflns_point_group_measured_fraction_full 0.996
_diffrn_reflns_point_group_measured_fraction_max 0.996
_diffrn_reflns_theta_full 21.963
_diffrn_reflns_theta_max 21.963
_diffrn_reflns_theta_min 3.546
_diffrn_source 'Genix 3D I\mS microfocus X-ray source'
_exptl_absorpt_coefficient_mu 0.081
_exptl_absorpt_correction_T_max 1.000
_exptl_absorpt_correction_T_min 0.430
_exptl_absorpt_correction_type multi-scan
_exptl_absorpt_process_details 'X-Area (Stoe & Cie, 2001)'
_exptl_crystal_colour colourless
_exptl_crystal_density_diffrn 1.327
_exptl_crystal_description needle
_exptl_crystal_F_000 376
_exptl_crystal_size_max 0.190
_exptl_crystal_size_mid 0.070
_exptl_crystal_size_min 0.030
_refine_diff_density_max 0.187
_refine_diff_density_min -0.234
_refine_diff_density_rms 0.049
_refine_ls_extinction_method none
_refine_ls_goodness_of_fit_ref 1.013
_refine_ls_hydrogen_treatment constr
_refine_ls_matrix_type full
_refine_ls_number_parameters 129
_refine_ls_number_reflns 1096
_refine_ls_number_restraints 0
_refine_ls_restrained_S_all 1.013
_refine_ls_R_factor_all 0.1653
_refine_ls_R_factor_gt 0.0792
_refine_ls_shift/su_max 0.000
_refine_ls_shift/su_mean 0.000
_refine_ls_structure_factor_coef Fsqd
_refine_ls_weighting_details 'w=1/[\s^2^(Fo^2^)+(0.0313P)^2^] where P=(Fo^2^+2Fc^2^)/3'
_refine_ls_weighting_scheme calc
_refine_ls_wR_factor_gt 0.1138
_refine_ls_wR_factor_ref 0.1361
_reflns_Friedel_coverage 0.000
_reflns_number_gt 565
_reflns_number_total 1096
_reflns_threshold_expression 'I > 2\s(I)'
_cod_data_source_file d2dt02364d2.cif
_cod_data_source_block wa3009_av
_cod_original_sg_symbol_H-M 'P 2/n'
_cod_database_code 7711045
_shelx_shelxl_version_number 2018/3
_shelx_space_group_comment
;
The symmetry employed for this shelxl refinement is uniquely defined
by the following loop, which should always be used as a source of
symmetry information in preference to the above space-group names.
They are only intended as comments.
;
_shelx_estimated_absorpt_t_min 0.985
_shelx_estimated_absorpt_t_max 0.998

loop_
_space_group_symop_operation_xyz
'x, y, z'
'x+1/2, -y, z+1/2'
'-x, -y, -z'
'-x-1/2, y, -z-1/2'

loop_
_atom_site_label
_atom_site_type_symbol
_atom_site_fract_x
_atom_site_fract_y
_atom_site_fract_z
_atom_site_U_iso_or_equiv
_atom_site_adp_type
_atom_site_occupancy
_atom_site_site_symmetry_order
_atom_site_calc_flag
_atom_site_refinement_flags_posn
_atom_site_refinement_flags_adp
_atom_site_refinement_flags_occupancy
_atom_site_disorder_assembly
_atom_site_disorder_group
B1 B 0.5406(6) 0.1520(16) 0.5679(4) 0.0221(17) Uani 1 1 d . . . . .
O1 O 0.5739(3) 0.2958(9) 0.6333(2) 0.0264(12) Uani 1 1 d . . . . .
C1 C 0.4034(5) 0.2123(13) 0.5169(3) 0.0212(16) Uani 1 1 d . . . . .
C2 C 0.3603(5) 0.0677(14) 0.4502(3) 0.0232(16) Uani 1 1 d . . . . .
C3 C 0.2337(5) 0.1264(13) 0.4083(3) 0.0236(16) Uani 1 1 d . . . . .
H3 H 0.203087 0.031732 0.363323 0.028 Uiso 1 1 calc R U . . .
C4 C 0.1509(5) 0.3186(14) 0.4302(3) 0.0291(16) Uani 1 1 d . . . . .
H4 H 0.063540 0.350449 0.400780 0.035 Uiso 1 1 calc R U . . .
C5 C 0.1925(5) 0.4644(14) 0.4937(3) 0.0264(16) Uani 1 1 d . . . . .
H5 H 0.134948 0.599827 0.507133 0.032 Uiso 1 1 calc R U . . .
C6 C 0.3208(5) 0.4150(13) 0.5394(3) 0.0218(16) Uani 1 1 d . . . . .
C7 C 0.3698(6) 0.5561(13) 0.6088(3) 0.0240(16) Uani 1 1 d . . . . .
C8 C 0.4906(6) 0.4933(13) 0.6523(3) 0.0261(16) Uani 1 1 d . . . . .
C9 C 0.5506(6) 0.6240(14) 0.7247(3) 0.0340(17) Uani 1 1 d . . . . .
H9A H 0.596897 0.484487 0.758707 0.051 Uiso 1 1 calc R U . . .
H9B H 0.478661 0.707960 0.745051 0.051 Uiso 1 1 calc R U . . .
H9C H 0.615475 0.765031 0.717575 0.051 Uiso 1 1 calc R U . . .
C10 C 0.2859(6) 0.7629(15) 0.6317(3) 0.0307(18) Uani 1 1 d . . . . .
C11 C 0.2127(6) 0.9302(13) 0.6481(3) 0.0277(15) Uani 1 1 d . . . . .
C12 C 0.1234(6) 1.1483(14) 0.6671(4) 0.0353(18) Uani 1 1 d . . . . .
H12A H 0.170008 1.325109 0.670027 0.053 Uiso 1 1 calc R U . . .
H12B H 0.101250 1.106563 0.714651 0.053 Uiso 1 1 calc R U . . .
H12C H 0.040071 1.156937 0.629225 0.053 Uiso 1 1 calc R U . . .

loop_
_atom_site_aniso_label
_atom_site_aniso_U_11
_atom_site_aniso_U_22
_atom_site_aniso_U_33
_atom_site_aniso_U_23
_atom_site_aniso_U_13
_atom_site_aniso_U_12
B1 0.031(4) 0.017(4) 0.023(5) 0.000(4) 0.014(3) 0.000(3)
O1 0.022(2) 0.031(3) 0.026(2) 0.002(2) 0.0041(18) 0.004(2)
C1 0.017(3) 0.024(4) 0.023(4) 0.004(3) 0.007(3) -0.002(3)
C2 0.027(3) 0.023(4) 0.021(4) 0.003(3) 0.008(3) -0.006(3)
C3 0.019(3) 0.028(4) 0.022(4) -0.001(3) 0.001(3) 0.001(3)
C4 0.022(3) 0.025(4) 0.038(4) 0.005(4) 0.001(3) 0.003(3)
C5 0.021(3) 0.028(4) 0.029(4) -0.003(3) 0.002(3) 0.002(3)
C6 0.026(3) 0.018(4) 0.025(4) -0.001(3) 0.014(3) -0.002(3)
C7 0.025(3) 0.019(4) 0.029(4) 0.001(3) 0.008(3) 0.003(3)
C8 0.033(3) 0.018(4) 0.032(4) 0.000(3) 0.018(3) 0.002(3)
C9 0.041(4) 0.031(4) 0.029(4) -0.011(3) 0.004(3) 0.001(3)
C10 0.027(3) 0.037(5) 0.032(4) 0.001(3) 0.015(3) -0.002(3)
C11 0.031(3) 0.018(4) 0.037(4) 0.005(3) 0.015(3) 0.001(3)
C12 0.033(3) 0.019(4) 0.058(5) 0.001(3) 0.020(3) 0.003(3)

loop_
_atom_type_symbol
_atom_type_description
_atom_type_scat_dispersion_real
_atom_type_scat_dispersion_imag
_atom_type_scat_source
C C 0.0033 0.0016 'International Tables Vol C Tables 4.2.6.8 and 6.1.1.4'
H H 0.0000 0.0000 'International Tables Vol C Tables 4.2.6.8 and 6.1.1.4'
B B 0.0013 0.0007 'International Tables Vol C Tables 4.2.6.8 and 6.1.1.4'
O O 0.0106 0.0060 'International Tables Vol C Tables 4.2.6.8 and 6.1.1.4'

loop_
_geom_angle_atom_site_label_1
_geom_angle_atom_site_label_2
_geom_angle_atom_site_label_3
_geom_angle
_geom_angle_site_symmetry_1
_geom_angle_site_symmetry_3
_geom_angle_publ_flag
O1 B1 C1 117.8(5) . . ?
O1 B1 C2 119.6(5) . 3_656 ?
C1 B1 C2 122.6(5) . 3_656 ?
C8 O1 B1 122.2(5) . . ?
C2 C1 C6 121.1(5) . . ?
C2 C1 B1 121.2(5) . . ?
C6 C1 B1 117.7(5) . . ?
C3 C2 C1 118.0(6) . . ?
C3 C2 B1 125.8(6) . 3_656 ?
C1 C2 B1 116.2(5) . 3_656 ?
C4 C3 C2 121.6(6) . . ?
C4 C3 H3 119.2 . . ?
C2 C3 H3 119.2 . . ?
C5 C4 C3 121.0(6) . . ?
C5 C4 H4 119.5 . . ?
C3 C4 H4 119.5 . . ?
C4 C5 C6 120.5(6) . . ?
C4 C5 H5 119.8 . . ?
C6 C5 H5 119.8 . . ?
C5 C6 C1 117.7(6) . . ?
C5 C6 C7 123.4(5) . . ?
C1 C6 C7 118.8(5) . . ?
C8 C7 C10 119.8(6) . . ?
C8 C7 C6 121.3(5) . . ?
C10 C7 C6 118.9(6) . . ?
C7 C8 O1 122.1(6) . . ?
C7 C8 C9 125.8(5) . . ?
O1 C8 C9 112.0(5) . . ?
C8 C9 H9A 109.5 . . ?
C8 C9 H9B 109.5 . . ?
H9A C9 H9B 109.5 . . ?
C8 C9 H9C 109.5 . . ?
H9A C9 H9C 109.5 . . ?
H9B C9 H9C 109.5 . . ?
C11 C10 C7 177.3(8) . . ?
C10 C11 C12 177.8(7) . . ?
C11 C12 H12A 109.5 . . ?
C11 C12 H12B 109.5 . . ?
H12A C12 H12B 109.5 . . ?
C11 C12 H12C 109.5 . . ?
H12A C12 H12C 109.5 . . ?
H12B C12 H12C 109.5 . . ?

loop_
_geom_bond_atom_site_label_1
_geom_bond_atom_site_label_2
_geom_bond_distance
_geom_bond_site_symmetry_2
_geom_bond_publ_flag
B1 O1 1.385(8) . ?
B1 C1 1.537(8) . ?
B1 C2 1.554(9) 3_656 ?
O1 C8 1.376(7) . ?
C1 C2 1.416(8) . ?
C1 C6 1.416(8) . ?
C2 C3 1.382(7) . ?
C3 C4 1.377(8) . ?
C3 H3 0.9500 . ?
C4 C5 1.369(8) . ?
C4 H4 0.9500 . ?
C5 C6 1.416(8) . ?
C5 H5 0.9500 . ?
C6 C7 1.457(9) . ?
C7 C8 1.351(8) . ?
C7 C10 1.442(9) . ?
C8 C9 1.500(8) . ?
C9 H9A 0.9800 . ?
C9 H9B 0.9800 . ?
C9 H9C 0.9800 . ?
C10 C11 1.185(8) . ?
C11 C12 1.489(9) . ?
C12 H12A 0.9800 . ?
C12 H12B 0.9800 . ?
C12 H12C 0.9800 . ?

loop_
_geom_torsion_atom_site_label_1
_geom_torsion_atom_site_label_2
_geom_torsion_atom_site_label_3
_geom_torsion_atom_site_label_4
_geom_torsion
_geom_torsion_site_symmetry_1
_geom_torsion_site_symmetry_2
_geom_torsion_site_symmetry_3
_geom_torsion_site_symmetry_4
_geom_torsion_publ_flag
C1 B1 O1 C8 -2.0(8) . . . . ?
C2 B1 O1 C8 179.8(5) 3_656 . . . ?
O1 B1 C1 C2 -178.0(6) . . . . ?
C2 B1 C1 C2 0.2(9) 3_656 . . . ?
O1 B1 C1 C6 1.2(7) . . . . ?
C2 B1 C1 C6 179.3(6) 3_656 . . . ?
C6 C1 C2 C3 -1.3(8) . . . . ?
B1 C1 C2 C3 177.8(5) . . . . ?
C6 C1 C2 B1 -179.3(6) . . . 3_656 ?
B1 C1 C2 B1 -0.2(9) . . . 3_656 ?
C1 C2 C3 C4 -0.1(8) . . . . ?
B1 C2 C3 C4 177.6(6) 3_656 . . . ?
C2 C3 C4 C5 1.7(9) . . . . ?
C3 C4 C5 C6 -1.8(9) . . . . ?
C4 C5 C6 C1 0.4(8) . . . . ?
C4 C5 C6 C7 -178.0(6) . . . . ?
C2 C1 C6 C5 1.2(8) . . . . ?
B1 C1 C6 C5 -178.0(5) . . . . ?
C2 C1 C6 C7 179.6(6) . . . . ?
B1 C1 C6 C7 0.4(7) . . . . ?
C5 C6 C7 C8 177.0(5) . . . . ?
C1 C6 C7 C8 -1.3(8) . . . . ?
C5 C6 C7 C10 -1.8(9) . . . . ?
C1 C6 C7 C10 179.9(6) . . . . ?
C10 C7 C8 O1 179.4(6) . . . . ?
C6 C7 C8 O1 0.6(8) . . . . ?
C10 C7 C8 C9 -1.0(9) . . . . ?
C6 C7 C8 C9 -179.8(6) . . . . ?
B1 O1 C8 C7 1.2(8) . . . . ?
B1 O1 C8 C9 -178.5(5) . . . . ?
